data_4346587
loop_
_publ_author_name
'Przyojski, Jacob A.'
'Kiewit, Monica L.'
'Fillman, Kathlyn L.'
'Arman, Hadi D.'
'Tonzetich, Zachary J.'

_publ_section_title
;
 Homoleptic transition metal complexes of the 7-azaindolide ligand
 featuring \k(1)-N1 coordination.
;
_journal_issue 19
_journal_name_full 'Inorganic chemistry'
_journal_page_first 9637
_journal_page_last 9645
_journal_paper_doi 10.1021/acs.inorgchem.5b01732
_journal_volume 54
_journal_year 2015
_chemical_formula_moiety 'C28 H20 N8 Ni2, 2(C H2 Cl2)'
_chemical_formula_sum 'C30 H24 Cl4 N8 Ni2'
_chemical_formula_weight 755.79
_space_group_IT_number 2
_space_group_name_Hall '-P 1'
_space_group_name_H-M_alt 'P -1'
_symmetry_cell_setting triclinic
_symmetry_space_group_name_Hall '-P 1'
_symmetry_space_group_name_H-M 'P -1'
_atom_sites_solution_hydrogens geom
_atom_sites_solution_primary direct
_atom_sites_solution_secondary difmap
_audit_creation_method SHELXL-97
_cell_angle_alpha 87.28(3)
_cell_angle_beta 88.25(2)
_cell_angle_gamma 69.923(17)
_cell_formula_units_Z 1
_cell_length_a 8.695(4)
_cell_length_b 9.374(5)
_cell_length_c 10.121(6)
_cell_measurement_reflns_used 2944
_cell_measurement_temperature 98(2)
_cell_measurement_theta_max 40.2
_cell_measurement_theta_min 2.5
_cell_volume 773.8(7)
_computing_cell_refinement
;
CrystalClear-SM Expert 2.0 r5 (Rigaku, 2010)
;
_computing_data_collection
;
CrystalClear-SM Expert 2.0 r5 (Rigaku, 2010)
;
_computing_data_reduction
;
CrystalClear-SM Expert 2.0 r5 (Rigaku, 2010)
;
_computing_structure_refinement 'SHELXL-97 (Sheldrick, 1997)'
_computing_structure_solution 'SHELXS-97 (Sheldrick, 1990)'
_diffrn_ambient_temperature 98(2)
_diffrn_detector_area_resol_mean 28.5714
_diffrn_measured_fraction_theta_full 0.989
_diffrn_measured_fraction_theta_max 0.989
_diffrn_measurement_device_type
;
Saturn724 (2x2 bin mode)
;
_diffrn_measurement_method \w
_diffrn_radiation_monochromator graphite
_diffrn_radiation_source 'sealed tube'
_diffrn_radiation_type MoK\a
_diffrn_radiation_wavelength 0.71073
_diffrn_reflns_av_R_equivalents 0.0879
_diffrn_reflns_av_sigmaI/netI 0.0737
_diffrn_reflns_limit_h_max 10
_diffrn_reflns_limit_h_min -10
_diffrn_reflns_limit_k_max 11
_diffrn_reflns_limit_k_min -10
_diffrn_reflns_limit_l_max 12
_diffrn_reflns_limit_l_min -10
_diffrn_reflns_number 4619
_diffrn_reflns_reduction_process 'Lp corrections applied'
_diffrn_reflns_theta_full 25.05
_diffrn_reflns_theta_max 25.05
_diffrn_reflns_theta_min 2.49
_diffrn_standards_decay_% <1
_diffrn_standards_interval_count 0
_diffrn_standards_number 0
_exptl_absorpt_coefficient_mu 1.598
_exptl_absorpt_correction_T_max 1.00
_exptl_absorpt_correction_T_min 0.615
_exptl_absorpt_correction_type multi-scan
_exptl_absorpt_process_details 'ABSCOR (Higashi, 1995)'
_exptl_crystal_colour red
_exptl_crystal_density_diffrn 1.622
_exptl_crystal_density_method 'not measured'
_exptl_crystal_description chunk
_exptl_crystal_F_000 384
_exptl_crystal_size_max 0.25
_exptl_crystal_size_mid 0.19
_exptl_crystal_size_min 0.15
_refine_diff_density_max 1.849
_refine_diff_density_min -1.179
_refine_diff_density_rms 0.130
_refine_ls_extinction_method none
_refine_ls_goodness_of_fit_ref 1.015
_refine_ls_hydrogen_treatment mixed
_refine_ls_matrix_type full
_refine_ls_number_parameters 214
_refine_ls_number_reflns 2712
_refine_ls_number_restraints 2
_refine_ls_restrained_S_all 1.015
_refine_ls_R_factor_all 0.0765
_refine_ls_R_factor_gt 0.0698
_refine_ls_shift/su_max 0.000
_refine_ls_shift/su_mean 0.000
_refine_ls_structure_factor_coef Fsqd
_refine_ls_weighting_details 'calc w=1/[\s^2^(Fo^2^)+(0.0050P)^2^+6.5000P] where P=(Fo^2^+2Fc^2^)/3'
_refine_ls_weighting_scheme calc
_refine_ls_wR_factor_gt 0.1484
_refine_ls_wR_factor_ref 0.1524
_reflns_number_gt 2373
_reflns_number_total 2712
_reflns_threshold_expression >2sigma(I)
_cod_data_source_file ic5b01732_si_002.cif
_cod_data_source_block '[Ni2(u-AzaIn)4]'
_cod_original_sg_symbol_H-M P-1
_cod_database_code 4346587

loop_
_symmetry_equiv_pos_as_xyz
'x, y, z'
'-x, -y, -z'

loop_
_atom_site_label
_atom_site_type_symbol
_atom_site_fract_x
_atom_site_fract_y
_atom_site_fract_z
_atom_site_U_iso_or_equiv
_atom_site_adp_type
_atom_site_occupancy
_atom_site_symmetry_multiplicity
_atom_site_calc_flag
_atom_site_refinement_flags
_atom_site_disorder_assembly
_atom_site_disorder_group
Ni1 Ni 0.46637(8) 0.11548(8) 1.07557(7) 0.0218(2) Uani 1 1 d . . .
N1 N 0.3452(5) 0.2329(5) 0.9315(5) 0.0232(10) Uani 1 1 d . . .
N2 N 0.4126(5) 0.0217(5) 0.7891(4) 0.0208(10) Uani 1 1 d . . .
N3 N 0.6607(5) 0.1366(6) 1.0021(5) 0.0261(10) Uani 1 1 d . . .
N4 N 0.2767(5) 0.0761(5) 1.1389(4) 0.0234(10) Uani 1 1 d . . .
C1 C 0.2536(8) 0.3835(7) 0.9239(7) 0.0353(14) Uani 1 1 d . . .
H1A H 0.2393 0.4486 0.9933 0.042 Uiso 1 1 calc R . .
C2 C 0.1813(9) 0.4304(10) 0.7952(11) 0.076(3) Uani 1 1 d . . .
H2A H 0.1144 0.5265 0.7654 0.092 Uiso 1 1 calc R . .
C3 C 0.2455(7) 0.2743(8) 0.7158(6) 0.0369(16) Uani 1 1 d . . .
C4 C 0.2265(11) 0.2330(13) 0.5986(9) 0.067(3) Uani 1 1 d . . .
H4A H 0.1633 0.3013 0.5351 0.081 Uiso 1 1 calc R . .
C5 C 0.2986(8) 0.0951(11) 0.5762(9) 0.057(2) Uani 1 1 d . . .
H5A H 0.2891 0.0644 0.4917 0.069 Uiso 1 1 calc R . .
C6 C 0.3889(7) -0.0133(8) 0.6635(6) 0.0316(14) Uani 1 1 d . . .
H6A H 0.4355 -0.1131 0.6375 0.038 Uiso 1 1 calc R . .
C7 C 0.3386(6) 0.1697(6) 0.8144(5) 0.0216(11) Uani 1 1 d . . .
C13 C 0.1679(7) 0.1539(7) 1.2327(6) 0.0289(13) Uani 1 1 d . . .
H13A H 0.1793 0.2397 1.2676 0.035 Uiso 1 1 calc R . .
C12 C 0.0411(7) 0.1057(8) 1.2757(6) 0.0343(15) Uani 1 1 d . . .
H12A H -0.0292 0.1608 1.3408 0.041 Uiso 1 1 calc R . .
C11 C 0.0110(9) -0.0159(9) 1.2302(7) 0.0463(18) Uani 1 1 d . . .
H11A H -0.0756 -0.0445 1.2630 0.056 Uiso 1 1 calc R . .
C10 C 0.1131(7) -0.0926(9) 1.1352(7) 0.0407(17) Uani 1 1 d . . .
C9 C 0.1312(7) -0.2279(7) 1.0567(6) 0.0337(14) Uani 1 1 d . . .
H9A H 0.0659 -0.2886 1.0603 0.040 Uiso 1 1 calc R . .
C8 C 0.7317(7) 0.2426(7) 1.0233(6) 0.0295(13) Uani 1 1 d . . .
H8A H 0.6922 0.3173 1.0853 0.035 Uiso 1 1 calc R . .
C14 C 0.7534(6) 0.0434(7) 0.9095(6) 0.0246(12) Uani 1 1 d . . .
Cl1 Cl 0.3830(3) 0.4333(2) 1.2746(3) 0.0682(7) Uani 1 1 d . A .
C15 C 0.4009(9) 0.6058(9) 1.3180(8) 0.0442(17) Uani 1 1 d D . .
Cl2A Cl 0.3101(13) 0.6896(19) 1.4545(15) 0.082(4) Uani 0.50 1 d P A 1
Cl2B Cl 0.2618(14) 0.659(2) 1.4625(15) 0.079(3) Uani 0.50 1 d P A 2
H15A H 0.382(12) 0.681(9) 1.246(7) 0.095 Uiso 1 1 d D . .
H15B H 0.491(6) 0.602(12) 1.338(10) 0.095 Uiso 1 1 d D . .

loop_
_atom_site_aniso_label
_atom_site_aniso_U_11
_atom_site_aniso_U_22
_atom_site_aniso_U_33
_atom_site_aniso_U_23
_atom_site_aniso_U_13
_atom_site_aniso_U_12
Ni1 0.0161(4) 0.0255(4) 0.0249(4) 0.0000(3) 0.0027(3) -0.0089(3)
N1 0.021(2) 0.024(3) 0.025(2) 0.001(2) -0.0002(18) -0.0088(19)
N2 0.012(2) 0.027(3) 0.024(2) 0.0016(19) 0.0058(17) -0.0100(19)
N3 0.023(2) 0.027(3) 0.030(3) 0.002(2) 0.002(2) -0.010(2)
N4 0.011(2) 0.030(3) 0.025(2) 0.001(2) 0.0032(18) -0.0015(19)
C1 0.034(3) 0.024(3) 0.050(4) -0.001(3) -0.005(3) -0.012(3)
C2 0.029(4) 0.063(6) 0.136(9) 0.063(6) -0.013(5) -0.022(4)
C3 0.024(3) 0.058(5) 0.035(4) 0.018(3) -0.007(3) -0.025(3)
C4 0.051(5) 0.100(8) 0.066(6) 0.018(5) 0.000(4) -0.048(6)
C5 0.026(4) 0.080(7) 0.057(5) 0.033(5) 0.002(3) -0.014(4)
C6 0.019(3) 0.048(4) 0.028(3) -0.007(3) 0.005(2) -0.012(3)
C7 0.014(2) 0.025(3) 0.030(3) 0.000(2) 0.008(2) -0.012(2)
C13 0.022(3) 0.034(3) 0.027(3) -0.004(3) 0.000(2) -0.003(2)
C12 0.020(3) 0.043(4) 0.035(3) 0.003(3) 0.005(2) -0.005(3)
C11 0.038(4) 0.052(5) 0.049(4) 0.007(4) -0.001(3) -0.017(3)
C10 0.021(3) 0.060(5) 0.041(4) 0.019(3) 0.000(3) -0.016(3)
C9 0.029(3) 0.035(4) 0.041(4) 0.006(3) 0.003(3) -0.017(3)
C8 0.026(3) 0.031(3) 0.037(3) -0.007(3) 0.005(2) -0.016(3)
C14 0.015(2) 0.033(3) 0.028(3) 0.006(2) -0.003(2) -0.011(2)
Cl1 0.0791(15) 0.0425(12) 0.0882(17) -0.0039(11) -0.0260(13) -0.0251(11)
C15 0.040(4) 0.046(5) 0.050(4) -0.005(3) -0.002(3) -0.019(4)
Cl2A 0.060(7) 0.093(7) 0.059(6) -0.036(5) -0.013(5) 0.023(5)
Cl2B 0.052(6) 0.109(8) 0.048(3) -0.018(4) 0.016(4) 0.009(4)

loop_
_atom_type_symbol
_atom_type_description
_atom_type_scat_dispersion_real
_atom_type_scat_dispersion_imag
_atom_type_scat_source
C C 0.0033 0.0016 'International Tables Vol C Tables 4.2.6.8 and 6.1.1.4'
H H 0.0000 0.0000 'International Tables Vol C Tables 4.2.6.8 and 6.1.1.4'
Cl Cl 0.1484 0.1585 'International Tables Vol C Tables 4.2.6.8 and 6.1.1.4'
N N 0.0061 0.0033 'International Tables Vol C Tables 4.2.6.8 and 6.1.1.4'
Ni Ni 0.3393 1.1124 'International Tables Vol C Tables 4.2.6.8 and 6.1.1.4'

loop_
_geom_angle_atom_site_label_1
_geom_angle_atom_site_label_2
_geom_angle_atom_site_label_3
_geom_angle
_geom_angle_site_symmetry_1
_geom_angle_site_symmetry_3
N3 Ni1 N1 90.2(2) . .
N3 Ni1 N4 174.1(2) . .
N1 Ni1 N4 89.71(19) . .
N3 Ni1 N2 91.03(19) . 2_657
N1 Ni1 N2 173.7(2) . 2_657
N4 Ni1 N2 88.39(18) . 2_657
N3 Ni1 Ni1 84.75(16) . 2_657
N1 Ni1 Ni1 86.19(15) . 2_657
N4 Ni1 Ni1 89.36(15) . 2_657
N2 Ni1 Ni1 87.77(15) 2_657 2_657
C1 N1 C7 109.3(5) . .
C1 N1 Ni1 129.2(4) . .
C7 N1 Ni1 121.5(4) . .
C7 N2 C6 113.6(5) . .
C7 N2 Ni1 119.7(4) . 2_657
C6 N2 Ni1 126.7(4) . 2_657
C14 N3 C8 107.2(5) . .
C14 N3 Ni1 122.7(4) . .
C8 N3 Ni1 130.0(4) . .
C14 N4 C13 115.6(5) 2_657 .
C14 N4 Ni1 117.7(4) 2_657 .
C13 N4 Ni1 126.6(4) . .
N1 C1 C2 112.1(7) . .
N1 C1 H1A 123.9 . .
C2 C1 H1A 123.9 . .
C1 C2 C3 102.8(6) . .
C1 C2 H2A 128.6 . .
C3 C2 H2A 128.6 . .
C4 C3 C7 122.3(8) . .
C4 C3 C2 136.2(8) . .
C7 C3 C2 101.4(6) . .
C5 C4 C3 115.8(10) . .
C5 C4 H4A 122.1 . .
C3 C4 H4A 122.1 . .
C4 C5 C6 126.2(10) . .
C4 C5 H5A 116.9 . .
C6 C5 H5A 116.9 . .
C5 C6 N2 121.1(7) . .
C5 C6 H6A 119.5 . .
N2 C6 H6A 119.5 . .
N2 C7 N1 124.8(5) . .
N2 C7 C3 120.9(5) . .
N1 C7 C3 114.3(5) . .
N4 C13 C12 120.2(6) . .
N4 C13 H13A 119.9 . .
C12 C13 H13A 119.9 . .
C11 C12 C13 125.0(6) . .
C11 C12 H12A 117.5 . .
C13 C12 H12A 117.5 . .
C10 C11 C12 116.4(6) . .
C10 C11 H11A 121.8 . .
C12 C11 H11A 121.8 . .
C11 C10 C14 118.8(7) . 2_657
C11 C10 C9 136.5(6) . .
C14 C10 C9 104.7(5) 2_657 .
C8 C9 C10 104.0(5) 2_657 .
C8 C9 H9A 128.0 2_657 .
C10 C9 H9A 128.0 . .
N3 C8 C9 113.4(6) . 2_657
N3 C8 H8A 123.3 . .
C9 C8 H8A 123.3 2_657 .
N4 C14 N3 125.4(5) 2_657 .
N4 C14 C10 123.9(6) 2_657 2_657
N3 C14 C10 110.6(5) . 2_657
Cl2A C15 Cl1 120.5(7) . .
Cl1 C15 Cl2B 103.1(6) . .
Cl2A C15 H15A 109(6) . .
Cl1 C15 H15A 114(6) . .
Cl2B C15 H15A 116(6) . .
Cl2A C15 H15B 94(8) . .
Cl1 C15 H15B 116(8) . .
Cl2B C15 H15B 109(8) . .
H15A C15 H15B 99(9) . .

loop_
_geom_bond_atom_site_label_1
_geom_bond_atom_site_label_2
_geom_bond_distance
_geom_bond_site_symmetry_2
Ni1 N3 1.894(5) .
Ni1 N1 1.895(5) .
Ni1 N4 1.897(4) .
Ni1 N2 1.905(5) 2_657
Ni1 Ni1 2.5998(19) 2_657
N1 C1 1.362(8) .
N1 C7 1.362(7) .
N2 C7 1.347(7) .
N2 C6 1.367(7) .
N2 Ni1 1.905(5) 2_657
N3 C14 1.356(7) .
N3 C8 1.365(7) .
N4 C14 1.351(7) 2_657
N4 C13 1.365(7) .
C1 C2 1.446(12) .
C1 H1A 0.9300 .
C2 C3 1.620(13) .
C2 H2A 0.9300 .
C3 C4 1.297(11) .
C3 C7 1.422(8) .
C4 C5 1.256(13) .
C4 H4A 0.9300 .
C5 C6 1.356(10) .
C5 H5A 0.9300 .
C6 H6A 0.9300 .
C13 C12 1.380(8) .
C13 H13A 0.9300 .
C12 C11 1.357(10) .
C12 H12A 0.9300 .
C11 C10 1.343(10) .
C11 H11A 0.9300 .
C10 C14 1.443(8) 2_657
C10 C9 1.489(10) .
C9 C8 1.391(8) 2_657
C9 H9A 0.9300 .
C8 C9 1.391(8) 2_657
C8 H8A 0.9300 .
C14 N4 1.351(7) 2_657
C14 C10 1.443(8) 2_657
Cl1 C15 1.754(8) .
C15 Cl2A 1.661(16) .
C15 Cl2B 1.843(15) .
C15 H15A 0.96(2) .
C15 H15B 0.80(2) .
